data_4029733
loop_
_publ_author_name
'Cho, Inhee'
'Meimetis, Labros'
'Belding, Lee'
'Katz, Michael J.'
'Dudding, Travis'
'Britton, Robert'

_publ_section_title
;
 Directed ortho,ortho'-dimetalation of hydrobenzoin: Rapid access to
 hydrobenzoin derivatives useful for asymmetric synthesis.
;
_journal_name_full 'Beilstein journal of organic chemistry'
_journal_page_first 1315
_journal_page_last 1322
_journal_paper_doi 10.3762/bjoc.7.154
_journal_volume 7
_journal_year 2011
_chemical_absolute_configuration ad
_chemical_formula_moiety 'C18 H22 O2 Si2'
_chemical_formula_sum 'C18 H22 O2 Si2'
_chemical_formula_weight 326.54
_chemical_name_systematic ?
_space_group_IT_number 4
_symmetry_cell_setting monoclinic
_symmetry_space_group_name_Hall 'P 2yb'
_symmetry_space_group_name_H-M 'P 1 21 1'
_atom_sites_solution_hydrogens geom
_atom_sites_solution_primary direct
_cell_angle_alpha 90
_cell_angle_beta 96.194(7)
_cell_angle_gamma 90
_cell_formula_units_Z 6
_cell_length_a 8.855(4)
_cell_length_b 28.605(14)
_cell_length_c 11.190(5)
_cell_measurement_reflns_used 5854
_cell_measurement_temperature 293
_cell_measurement_theta_max 20.36
_cell_measurement_theta_min 2.31
_cell_volume 2818(2)
_computing_cell_refinement 'Bruker SMART'
_computing_data_collection 'Bruker SMART'
_computing_data_reduction 'Bruker SAINT'
_computing_molecular_graphics Ortep-3
_computing_structure_refinement Crystals
_computing_structure_solution 'Sir 9x'
_diffrn_ambient_temperature 293
_diffrn_measured_fraction_theta_full 0.995
_diffrn_measured_fraction_theta_max 0.942
_diffrn_measurement_device_type 'Apex II CCD (Bruker AXS)'
_diffrn_measurement_method '0.5 degree \f & \w scans'
_diffrn_radiation_monochromator 'graphite crystal'
_diffrn_radiation_type MoK\a
_diffrn_radiation_wavelength 0.71073
_diffrn_reflns_av_R_equivalents 0.088
_diffrn_reflns_limit_h_max 11
_diffrn_reflns_limit_h_min -11
_diffrn_reflns_limit_k_max 37
_diffrn_reflns_limit_k_min -38
_diffrn_reflns_limit_l_max 14
_diffrn_reflns_limit_l_min -15
_diffrn_reflns_number 33314
_diffrn_reflns_theta_full 27.128
_diffrn_reflns_theta_max 28.556
_diffrn_reflns_theta_min 1.424
_exptl_absorpt_coefficient_mu 0.193
_exptl_absorpt_correction_T_max 1.00
_exptl_absorpt_correction_T_min 0.95
_exptl_absorpt_correction_type multi-scan
_exptl_crystal_colour colourless
_exptl_crystal_density_diffrn 1.154
_exptl_crystal_description plate
_exptl_crystal_F_000 1044
_exptl_crystal_size_max 0.46
_exptl_crystal_size_mid 0.25
_exptl_crystal_size_min 0.03
_refine_diff_density_max 0.12
_refine_diff_density_min -0.11
_refine_ls_abs_structure_details 'Flack (1983), 6187 Friedel-pairs'
_refine_ls_abs_structure_Flack -0.02(10)
_refine_ls_extinction_method none
_refine_ls_goodness_of_fit_ref 0.8073
_refine_ls_hydrogen_treatment constr
_refine_ls_matrix_type full
_refine_ls_number_parameters 599
_refine_ls_number_reflns 3832
_refine_ls_number_restraints 1
_refine_ls_R_factor_all 0.1700
_refine_ls_R_factor_gt 0.0346
_refine_ls_shift/su_max 0.000172
_refine_ls_structure_factor_coef F
_refine_ls_weighting_details
;
 Method= Modified Sheldrick 
 w=1/[\s^2^(F^2^) + ( 0.00P)^2^] 
 ,where P=(max(Fo^2^,0) + 2Fc^2^)/3 
;
_refine_ls_weighting_scheme calc
_refine_ls_wR_factor_all 0.0663
_refine_ls_wR_factor_gt 0.0267
_refine_ls_wR_factor_ref 0.0267
_reflns_limit_h_max 11
_reflns_limit_h_min -11
_reflns_limit_k_max 37
_reflns_limit_k_min -38
_reflns_limit_l_max 15
_reflns_limit_l_min 0
_reflns_number_gt 3832
_reflns_number_total 13085
_reflns_threshold_expression I>2.5\s(I)
_oxford_diffrn_Wilson_B_factor 3.00
_oxford_diffrn_Wilson_scale 49.79
_oxford_refine_ls_scale 0.19169(19)
_cod_data_source_file 1860-5397-7-154-S2.cif
_cod_data_source_block C18_H22_O2_Si2
_cod_depositor_comments
;
The following automatic conversions were performed:

'_symmetry_cell_setting' value 'Monoclinic' changed to 'monoclinic'
according to
/usr/data/users/saulius/automatic-downloads/retrospective/Beilstein/lib/dictionaries/cif_core.dic
dictionary named 'cif_core.dic' version 2.4.2 from 2011-04-26.

Automatic conversion script
Id: cif_fix_values 2281 2013-09-26 08:29:07Z andrius 
;
_cod_database_code 4029733

loop_
_symmetry_equiv_pos_as_xyz
x,y,z
-x,y+1/2,-z

loop_
_atom_site_label
_atom_site_type_symbol
_atom_site_fract_x
_atom_site_fract_y
_atom_site_fract_z
_atom_site_U_iso_or_equiv
_atom_site_occupancy
_atom_site_adp_type
_atom_site_refinement_flags_posn
Si11 Si 0.4290(2) 0.16799(7) -0.06621(17) 0.0700 1.0000 Uani .
Si12 Si 0.4793(2) 0.28264(7) -0.32272(16) 0.0616 1.0000 Uani .
Si21 Si 0.9717(2) 0.30580(7) 0.37073(17) 0.0598 1.0000 Uani .
Si22 Si 0.8369(2) 0.42316(7) 0.13143(16) 0.0647 1.0000 Uani .
Si31 Si 1.0899(2) 0.54832(7) 0.69792(18) 0.0754 1.0000 Uani .
Si32 Si 1.1217(2) 0.58915(7) 0.32036(18) 0.0742 1.0000 Uani .
O11 O 0.4425(4) 0.17676(13) -0.2091(3) 0.0654 1.0000 Uani .
O12 O 0.3474(4) 0.27325(13) -0.2324(3) 0.0688 1.0000 Uani .
O21 O 0.8333(5) 0.31717(13) 0.2645(3) 0.0688 1.0000 Uani .
O22 O 0.8665(4) 0.41608(12) 0.2784(3) 0.0634 1.0000 Uani .
O31 O 1.1691(4) 0.53105(14) 0.5799(3) 0.0657 1.0000 Uani .
O32 O 0.9778(4) 0.57814(13) 0.3987(4) 0.0724 1.0000 Uani .
C111 C 0.5993(6) 0.1932(2) 0.0203(5) 0.1102 1.0000 Uani .
C112 C 0.4171(8) 0.1044(2) -0.0344(7) 0.1333 1.0000 Uani .
C113 C 0.2519(6) 0.1984(2) -0.0378(6) 0.0563 1.0000 Uani .
C114 C 0.1873(8) 0.1930(2) 0.0705(6) 0.0741 1.0000 Uani .
C115 C 0.0567(9) 0.2168(3) 0.0897(7) 0.0825 1.0000 Uani .
C116 C -0.0114(7) 0.2469(3) 0.0048(8) 0.0819 1.0000 Uani .
C117 C 0.0524(7) 0.25227(19) -0.1015(6) 0.0613 1.0000 Uani .
C118 C 0.1810(7) 0.2284(2) -0.1248(5) 0.0489 1.0000 Uani .
C119 C 0.2443(6) 0.2354(2) -0.2431(5) 0.0507 1.0000 Uani .
C121 C 0.6696(6) 0.2796(2) -0.2390(6) 0.1013 1.0000 Uani .
C122 C 0.4510(7) 0.34165(18) -0.3924(5) 0.0816 1.0000 Uani .
C123 C 0.4463(7) 0.2358(2) -0.4375(6) 0.0585 1.0000 Uani .
C124 C 0.4966(7) 0.2383(2) -0.5522(7) 0.0803 1.0000 Uani .
C125 C 0.4632(10) 0.2033(3) -0.6358(7) 0.1069 1.0000 Uani .
C126 C 0.3810(10) 0.1657(3) -0.6100(7) 0.1041 1.0000 Uani .
C127 C 0.3296(8) 0.1616(2) -0.4988(7) 0.0815 1.0000 Uani .
C128 C 0.3630(7) 0.1964(2) -0.4131(6) 0.0535 1.0000 Uani .
C129 C 0.3140(6) 0.19072(19) -0.2887(5) 0.0526 1.0000 Uani .
C211 C 1.1551(6) 0.3134(2) 0.3095(5) 0.0823 1.0000 Uani .
C212 C 0.9502(7) 0.24490(18) 0.4258(5) 0.0832 1.0000 Uani .
C213 C 0.9411(7) 0.34840(19) 0.4935(5) 0.0491 1.0000 Uani .
C214 C 1.0158(7) 0.3434(2) 0.6099(7) 0.0676 1.0000 Uani .
C215 C 0.9848(8) 0.3735(2) 0.7017(6) 0.0778 1.0000 Uani .
C216 C 0.8767(8) 0.4080(2) 0.6778(6) 0.0672 1.0000 Uani .
C217 C 0.8042(6) 0.41347(18) 0.5651(6) 0.0547 1.0000 Uani .
C218 C 0.8366(6) 0.38442(19) 0.4707(5) 0.0435 1.0000 Uani .
C219 C 0.7614(6) 0.39181(19) 0.3453(5) 0.0487 1.0000 Uani .
C221 C 0.9999(7) 0.4009(2) 0.0600(5) 0.0939 1.0000 Uani .
C222 C 0.8132(8) 0.48658(19) 0.0978(5) 0.1014 1.0000 Uani .
C223 C 0.6627(7) 0.3899(2) 0.0857(6) 0.0559 1.0000 Uani .
C224 C 0.5707(9) 0.3976(2) -0.0220(6) 0.0800 1.0000 Uani .
C225 C 0.4389(10) 0.3717(3) -0.0513(7) 0.0957 1.0000 Uani .
C226 C 0.3963(8) 0.3377(3) 0.0226(8) 0.0956 1.0000 Uani .
C227 C 0.4843(8) 0.3291(2) 0.1319(7) 0.0680 1.0000 Uani .
C228 C 0.6150(7) 0.3555(2) 0.1625(6) 0.0533 1.0000 Uani .
C229 C 0.7077(7) 0.3468(2) 0.2817(5) 0.0533 1.0000 Uani .
C311 C 1.1502(8) 0.6096(2) 0.7313(6) 0.1184 1.0000 Uani .
C312 C 1.1514(8) 0.5108(2) 0.8281(6) 0.1186 1.0000 Uani .
C313 C 0.8832(7) 0.5429(2) 0.6533(7) 0.0652 1.0000 Uani .
C314 C 0.7749(10) 0.5433(2) 0.7351(6) 0.0856 1.0000 Uani .
C315 C 0.6229(10) 0.5389(3) 0.6972(9) 0.1010 1.0000 Uani .
C316 C 0.5702(9) 0.5338(3) 0.5769(9) 0.0973 1.0000 Uani .
C317 C 0.6759(8) 0.53284(19) 0.4949(6) 0.0741 1.0000 Uani .
C318 C 0.8306(7) 0.53667(19) 0.5321(7) 0.0589 1.0000 Uani .
C319 C 0.9412(7) 0.5323(2) 0.4382(5) 0.0577 1.0000 Uani .
C321 C 1.2464(7) 0.6337(2) 0.3981(6) 0.1137 1.0000 Uani .
C322 C 1.0522(7) 0.6094(2) 0.1671(6) 0.1059 1.0000 Uani .
C323 C 1.2163(6) 0.5314(2) 0.3106(6) 0.0607 1.0000 Uani .
C324 C 1.3107(7) 0.5207(3) 0.2211(6) 0.0832 1.0000 Uani .
C325 C 1.3715(8) 0.4761(3) 0.2128(7) 0.0956 1.0000 Uani .
C326 C 1.3405(8) 0.4425(3) 0.2930(8) 0.0898 1.0000 Uani .
C327 C 1.2474(7) 0.4521(2) 0.3794(6) 0.0740 1.0000 Uani .
C328 C 1.1867(6) 0.4959(2) 0.3888(6) 0.0532 1.0000 Uani .
C329 C 1.0843(6) 0.50572(19) 0.4847(6) 0.0549 1.0000 Uani .
H1111 H 0.6035 0.2274 0.0029 0.149(5) 1.0000 Uiso R
H1112 H 0.6912 0.1775 -0.0058 0.149(5) 1.0000 Uiso R
H1113 H 0.5967 0.1883 0.1086 0.149(5) 1.0000 Uiso R
H1121 H 0.3227 0.0918 -0.0803 0.167(5) 1.0000 Uiso R
H1122 H 0.5078 0.0882 -0.0609 0.167(5) 1.0000 Uiso R
H1123 H 0.4132 0.0990 0.0535 0.167(5) 1.0000 Uiso R
H1141 H 0.2353 0.1715 0.1340 0.089(4) 1.0000 Uiso R
H1151 H 0.0083 0.2118 0.1654 0.086(4) 1.0000 Uiso R
H1161 H -0.1030 0.2652 0.0214 0.087(4) 1.0000 Uiso R
H1171 H 0.0032 0.2735 -0.1652 0.065(4) 1.0000 Uiso R
H1191 H 0.1570 0.2443 -0.3029 0.046(6) 1.0000 Uiso R
H1211 H 0.6863 0.2480 -0.2015 0.138(5) 1.0000 Uiso R
H1212 H 0.7484 0.2855 -0.2948 0.138(5) 1.0000 Uiso R
H1213 H 0.6772 0.3040 -0.1747 0.138(5) 1.0000 Uiso R
H1221 H 0.3475 0.3423 -0.4380 0.114(5) 1.0000 Uiso R
H1222 H 0.5291 0.3478 -0.4487 0.114(5) 1.0000 Uiso R
H1223 H 0.4579 0.3663 -0.3286 0.114(5) 1.0000 Uiso R
H1241 H 0.5644 0.2645 -0.5716 0.089(4) 1.0000 Uiso R
H1251 H 0.4982 0.2069 -0.7174 0.111(4) 1.0000 Uiso R
H1261 H 0.3626 0.1411 -0.6733 0.121(4) 1.0000 Uiso R
H1271 H 0.2637 0.1347 -0.4807 0.091(4) 1.0000 Uiso R
H1291 H 0.2367 0.1651 -0.2923 0.041(6) 1.0000 Uiso R
H2111 H 1.1617 0.3464 0.2811 0.135(5) 1.0000 Uiso R
H2112 H 1.2397 0.3072 0.3742 0.135(5) 1.0000 Uiso R
H2113 H 1.1634 0.2916 0.2408 0.135(5) 1.0000 Uiso R
H2121 H 0.8501 0.2406 0.4580 0.129(5) 1.0000 Uiso R
H2122 H 1.0341 0.2384 0.4909 0.129(5) 1.0000 Uiso R
H2123 H 0.9578 0.2228 0.3575 0.129(5) 1.0000 Uiso R
H2141 H 1.0920 0.3178 0.6267 0.078(4) 1.0000 Uiso R
H2151 H 1.0381 0.3705 0.7848 0.085(4) 1.0000 Uiso R
H2161 H 0.8487 0.4287 0.7440 0.081(4) 1.0000 Uiso R
H2171 H 0.7292 0.4394 0.5483 0.055(4) 1.0000 Uiso R
H2191 H 0.6707 0.4123 0.3502 0.043(6) 1.0000 Uiso R
H2211 H 1.0140 0.3668 0.0781 0.125(5) 1.0000 Uiso R
H2212 H 1.0925 0.4184 0.0936 0.125(5) 1.0000 Uiso R
H2213 H 0.9833 0.4055 -0.0290 0.125(5) 1.0000 Uiso R
H2221 H 0.7230 0.4986 0.1350 0.153(5) 1.0000 Uiso R
H2222 H 0.9061 0.5040 0.1313 0.153(5) 1.0000 Uiso R
H2223 H 0.7968 0.4911 0.0087 0.153(5) 1.0000 Uiso R
H2241 H 0.5982 0.4221 -0.0796 0.080(4) 1.0000 Uiso R
H2251 H 0.3722 0.3769 -0.1281 0.115(4) 1.0000 Uiso R
H2261 H 0.3032 0.3182 0.0025 0.105(4) 1.0000 Uiso R
H2271 H 0.4547 0.3045 0.1885 0.079(4) 1.0000 Uiso R
H2291 H 0.6425 0.3294 0.3344 0.046(6) 1.0000 Uiso R
H3111 H 1.1170 0.6297 0.6603 0.165(5) 1.0000 Uiso R
H3112 H 1.2633 0.6110 0.7486 0.165(5) 1.0000 Uiso R
H3113 H 1.1024 0.6210 0.8028 0.165(5) 1.0000 Uiso R
H3121 H 1.1187 0.4779 0.8090 0.155(5) 1.0000 Uiso R
H3122 H 1.2645 0.5119 0.8456 0.155(5) 1.0000 Uiso R
H3123 H 1.1035 0.5219 0.8999 0.155(5) 1.0000 Uiso R
H3141 H 0.8115 0.5456 0.8227 0.092(4) 1.0000 Uiso R
H3151 H 0.5492 0.5409 0.7586 0.101(4) 1.0000 Uiso R
H3161 H 0.4585 0.5301 0.5541 0.088(4) 1.0000 Uiso R
H3171 H 0.6380 0.5287 0.4081 0.073(4) 1.0000 Uiso R
H3191 H 0.8890 0.5144 0.3689 0.050(6) 1.0000 Uiso R
H3211 H 1.2843 0.6229 0.4809 0.159(5) 1.0000 Uiso R
H3212 H 1.1887 0.6635 0.4033 0.159(5) 1.0000 Uiso R
H3213 H 1.3346 0.6390 0.3509 0.159(5) 1.0000 Uiso R
H3221 H 0.9843 0.5846 0.1280 0.148(5) 1.0000 Uiso R
H3222 H 0.9936 0.6391 0.1713 0.148(5) 1.0000 Uiso R
H3223 H 1.1395 0.6146 0.1189 0.148(5) 1.0000 Uiso R
H3241 H 1.3309 0.5452 0.1611 0.093(4) 1.0000 Uiso R
H3251 H 1.4388 0.4687 0.1491 0.096(4) 1.0000 Uiso R
H3261 H 1.3858 0.4107 0.2864 0.091(4) 1.0000 Uiso R
H3271 H 1.2252 0.4268 0.4364 0.074(4) 1.0000 Uiso R
H3291 H 1.0534 0.4754 0.5193 0.048(6) 1.0000 Uiso R

loop_
_atom_site_aniso_label
_atom_site_aniso_U_11
_atom_site_aniso_U_22
_atom_site_aniso_U_33
_atom_site_aniso_U_23
_atom_site_aniso_U_13
_atom_site_aniso_U_12
Si11 0.0707(14) 0.0788(15) 0.0607(14) 0.0201(12) 0.0083(11) 0.0083(12)
Si12 0.0602(13) 0.0598(13) 0.0650(13) 0.0107(11) 0.0080(11) -0.0111(10)
Si21 0.0643(13) 0.0503(12) 0.0657(13) 0.0003(10) 0.0110(11) 0.0067(10)
Si22 0.0767(14) 0.0631(13) 0.0542(13) 0.0061(11) 0.0066(11) -0.0088(11)
Si31 0.0676(14) 0.0815(17) 0.0778(16) -0.0129(12) 0.0107(12) -0.0079(12)
Si32 0.0700(14) 0.0619(13) 0.0936(16) 0.0073(12) 0.0216(12) 0.0015(11)
O11 0.065(3) 0.074(3) 0.057(3) 0.011(2) 0.005(2) 0.025(2)
O12 0.084(3) 0.052(3) 0.074(3) -0.006(2) 0.029(3) -0.026(2)
O21 0.077(3) 0.057(3) 0.071(3) -0.019(2) -0.004(3) 0.018(3)
O22 0.079(3) 0.063(3) 0.048(3) 0.007(2) 0.006(2) -0.026(2)
O31 0.049(3) 0.081(3) 0.067(3) -0.021(3) 0.004(2) -0.005(2)
O32 0.061(3) 0.050(3) 0.110(4) 0.012(3) 0.031(2) 0.016(2)
C111 0.063(5) 0.187(8) 0.079(6) -0.002(5) 0.000(4) 0.002(5)
C112 0.150(7) 0.078(6) 0.183(9) 0.061(6) 0.072(6) 0.031(5)
C113 0.056(4) 0.067(5) 0.046(4) 0.004(4) 0.007(4) -0.009(4)
C114 0.075(6) 0.086(6) 0.061(6) 0.002(4) 0.006(4) -0.005(4)
C115 0.086(7) 0.102(7) 0.064(6) -0.012(5) 0.028(5) -0.016(5)
C116 0.052(5) 0.108(7) 0.091(6) -0.018(5) 0.034(5) -0.012(4)
C117 0.047(4) 0.070(5) 0.067(5) 0.008(4) 0.009(4) -0.005(4)
C118 0.038(4) 0.058(4) 0.052(5) 0.001(4) 0.008(4) -0.009(3)
C119 0.047(4) 0.048(4) 0.054(5) 0.005(4) -0.003(4) 0.001(4)
C121 0.062(5) 0.114(6) 0.124(6) 0.014(5) -0.004(4) -0.020(4)
C122 0.093(5) 0.066(5) 0.087(5) 0.011(4) 0.015(4) -0.019(4)
C123 0.064(5) 0.062(5) 0.050(5) 0.012(4) 0.008(4) 0.004(4)
C124 0.106(6) 0.060(5) 0.077(6) 0.010(5) 0.021(5) 0.003(4)
C125 0.176(9) 0.097(7) 0.051(6) 0.012(6) 0.025(6) 0.035(7)
C126 0.175(9) 0.081(7) 0.053(6) -0.006(5) -0.002(5) 0.026(6)
C127 0.121(6) 0.065(5) 0.057(5) -0.008(5) 0.001(5) 0.011(4)
C128 0.057(4) 0.063(5) 0.040(5) 0.007(4) 0.003(4) 0.008(4)
C129 0.052(4) 0.044(4) 0.061(5) 0.001(4) 0.002(4) -0.006(3)
C211 0.062(4) 0.095(5) 0.093(5) -0.014(4) 0.026(4) -0.002(4)
C212 0.107(5) 0.064(5) 0.082(5) 0.007(4) 0.024(4) 0.007(4)
C213 0.056(4) 0.046(4) 0.045(5) 0.011(3) 0.003(3) -0.002(4)
C214 0.078(5) 0.053(5) 0.071(6) 0.011(4) 0.005(5) 0.007(4)
C215 0.113(6) 0.057(5) 0.061(5) 0.004(4) -0.001(5) -0.004(5)
C216 0.103(6) 0.051(5) 0.051(5) -0.005(4) 0.023(4) -0.010(4)
C217 0.066(4) 0.041(4) 0.058(5) 0.004(4) 0.013(4) 0.004(3)
C218 0.046(4) 0.031(4) 0.055(5) 0.002(4) 0.014(4) -0.008(3)
C219 0.049(4) 0.049(4) 0.047(4) -0.002(4) 0.004(4) 0.006(3)
C221 0.080(5) 0.133(7) 0.071(5) 0.006(5) 0.017(4) -0.009(4)
C222 0.151(7) 0.064(5) 0.086(6) 0.016(4) -0.003(5) -0.013(5)
C223 0.060(5) 0.067(5) 0.039(4) -0.006(4) -0.004(4) 0.012(4)
C224 0.080(6) 0.093(6) 0.068(6) -0.014(5) 0.013(5) -0.009(5)
C225 0.091(7) 0.122(8) 0.070(6) -0.013(6) -0.015(5) 0.012(6)
C226 0.070(6) 0.124(8) 0.090(7) -0.044(6) -0.003(6) -0.008(5)
C227 0.061(5) 0.067(5) 0.076(6) -0.018(4) 0.010(5) -0.008(4)
C228 0.051(5) 0.056(5) 0.053(5) -0.012(4) 0.003(4) -0.001(4)
C229 0.056(4) 0.047(4) 0.061(5) -0.003(4) 0.024(4) -0.009(4)
C311 0.128(7) 0.092(6) 0.137(7) -0.051(5) 0.025(5) -0.036(5)
C312 0.102(6) 0.165(8) 0.084(6) 0.009(5) -0.012(5) 0.000(6)
C313 0.064(5) 0.059(5) 0.076(5) -0.009(4) 0.022(5) -0.002(4)
C314 0.082(6) 0.083(5) 0.098(6) -0.005(5) 0.037(6) 0.008(5)
C315 0.073(7) 0.089(6) 0.150(9) 0.012(7) 0.052(7) 0.003(5)
C316 0.039(5) 0.090(6) 0.165(9) 0.004(7) 0.023(7) 0.003(4)
C317 0.040(5) 0.053(5) 0.129(7) -0.007(4) 0.012(5) 0.001(4)
C318 0.047(5) 0.037(4) 0.096(6) -0.008(4) 0.021(5) 0.002(3)
C319 0.051(4) 0.040(4) 0.081(5) -0.010(4) 0.005(4) -0.001(4)
C321 0.115(7) 0.076(5) 0.155(8) -0.019(5) 0.034(6) -0.020(5)
C322 0.107(6) 0.081(5) 0.134(7) 0.037(5) 0.033(5) 0.024(4)
C323 0.045(4) 0.071(5) 0.068(5) -0.011(4) 0.016(4) 0.001(4)
C324 0.070(5) 0.091(6) 0.095(6) 0.009(5) 0.034(5) 0.004(4)
C325 0.062(5) 0.117(8) 0.114(7) -0.029(6) 0.038(5) 0.016(6)
C326 0.069(5) 0.065(6) 0.134(8) -0.031(6) 0.008(5) 0.011(5)
C327 0.063(5) 0.052(5) 0.110(6) -0.020(4) 0.023(4) 0.002(4)
C328 0.040(4) 0.042(4) 0.076(5) -0.010(4) 0.001(4) 0.002(3)
C329 0.041(4) 0.037(4) 0.089(5) -0.001(4) 0.016(4) -0.001(3)

loop_
_atom_type_symbol
_atom_type_scat_dispersion_real
_atom_type_scat_dispersion_imag
_atom_type_scat_Cromer_Mann_a1
_atom_type_scat_Cromer_Mann_b1
_atom_type_scat_Cromer_Mann_a2
_atom_type_scat_Cromer_Mann_b2
_atom_type_scat_Cromer_Mann_a3
_atom_type_scat_Cromer_Mann_b3
_atom_type_scat_Cromer_Mann_a4
_atom_type_scat_Cromer_Mann_b4
_atom_type_scat_Cromer_Mann_c
_atom_type_scat_source
C 0.0033 0.0016 2.3100 20.8439 1.0200 10.2075 1.5886 0.5687 0.8650 51.6512 0.2156 'International Tables Vol C 4.2.6.8 and 6.1.1.4'
H 0.0000 0.0000 0.4930 10.5109 0.3229 26.1257 0.1402 3.1424 0.0408 57.7998 0.0030 'International Tables Vol C 4.2.6.8 and 6.1.1.4'
O 0.0106 0.0060 3.0485 13.2771 2.2868 5.7011 1.5463 0.3239 0.8670 32.9089 0.2508 'International Tables Vol C 4.2.6.8 and 6.1.1.4'
Si 0.0817 0.0704 6.2915 2.4386 3.0353 32.3337 1.9891 0.6785 1.5410 81.6937 1.1407 'International Tables Vol C 4.2.6.8 and 6.1.1.4'

loop_
_geom_angle_atom_site_label_1
_geom_angle_atom_site_label_2
_geom_angle_atom_site_label_3
_geom_angle
_geom_angle_publ_flag
O11 Si11 C111 108.1(3) yes
O11 Si11 C112 110.4(3) yes
C111 Si11 C112 109.9(3) yes
O11 Si11 C113 104.4(3) yes
C111 Si11 C113 112.7(3) yes
C112 Si11 C113 111.1(3) yes
O12 Si12 C121 110.6(3) yes
O12 Si12 C122 109.4(3) yes
C121 Si12 C122 109.3(3) yes
O12 Si12 C123 103.7(3) yes
C121 Si12 C123 112.6(3) yes
C122 Si12 C123 111.1(3) yes
O21 Si21 C211 109.0(3) yes
O21 Si21 C212 109.2(3) yes
C211 Si21 C212 111.0(3) yes
O21 Si21 C213 104.2(3) yes
C211 Si21 C213 113.4(3) yes
C212 Si21 C213 109.7(3) yes
O22 Si22 C221 110.0(2) yes
O22 Si22 C222 108.9(2) yes
C221 Si22 C222 109.1(3) yes
O22 Si22 C223 104.6(3) yes
C221 Si22 C223 112.0(3) yes
C222 Si22 C223 112.1(3) yes
O31 Si31 C311 107.9(3) yes
O31 Si31 C312 110.2(3) yes
C311 Si31 C312 109.7(3) yes
O31 Si31 C313 104.7(3) yes
C311 Si31 C313 112.9(3) yes
C312 Si31 C313 111.3(3) yes
O32 Si32 C321 109.8(3) yes
O32 Si32 C322 110.6(3) yes
C321 Si32 C322 110.1(3) yes
O32 Si32 C323 103.9(3) yes
C321 Si32 C323 113.0(3) yes
C322 Si32 C323 109.3(3) yes
Si11 O11 C129 121.1(3) yes
Si12 O12 C119 124.6(3) yes
Si21 O21 C229 123.4(4) yes
Si22 O22 C219 122.5(3) yes
Si31 O31 C329 121.1(3) yes
Si32 O32 C319 123.4(3) yes
Si11 C111 H1111 109.0 no
Si11 C111 H1112 108.4 no
H1111 C111 H1112 109.5 no
Si11 C111 H1113 111.0 no
H1111 C111 H1113 109.5 no
H1112 C111 H1113 109.5 no
Si11 C112 H1121 108.5 no
Si11 C112 H1122 109.5 no
H1121 C112 H1122 109.5 no
Si11 C112 H1123 110.4 no
H1121 C112 H1123 109.5 no
H1122 C112 H1123 109.5 no
Si11 C113 C114 121.9(6) yes
Si11 C113 C118 119.7(5) yes
C114 C113 C118 118.4(6) yes
C113 C114 C115 120.5(7) yes
C113 C114 H1141 120.0 no
C115 C114 H1141 119.5 no
C114 C115 C116 121.0(7) yes
C114 C115 H1151 120.3 no
C116 C115 H1151 118.7 no
C115 C116 C117 118.5(7) yes
C115 C116 H1161 120.3 no
C117 C116 H1161 121.2 no
C116 C117 C118 122.1(6) yes
C116 C117 H1171 119.7 no
C118 C117 H1171 118.2 no
C113 C118 C117 119.5(6) yes
C113 C118 C119 120.8(6) yes
C117 C118 C119 119.7(6) yes
C118 C119 O12 109.0(5) yes
C118 C119 C129 112.6(5) yes
O12 C119 C129 112.8(4) yes
C118 C119 H1191 106.7 no
O12 C119 H1191 107.8 no
C129 C119 H1191 107.6 no
Si12 C121 H1211 110.0 no
Si12 C121 H1212 109.7 no
H1211 C121 H1212 109.5 no
Si12 C121 H1213 108.7 no
H1211 C121 H1213 109.5 no
H1212 C121 H1213 109.5 no
Si12 C122 H1221 107.7 no
Si12 C122 H1222 110.6 no
H1221 C122 H1222 109.5 no
Si12 C122 H1223 110.1 no
H1221 C122 H1223 109.5 no
H1222 C122 H1223 109.5 no
Si12 C123 C124 123.6(6) yes
Si12 C123 C128 119.8(5) yes
C124 C123 C128 116.6(6) yes
C123 C124 C125 121.1(7) yes
C123 C124 H1241 119.6 no
C125 C124 H1241 119.1 no
C124 C125 C126 120.9(8) yes
C124 C125 H1251 118.7 no
C126 C125 H1251 120.4 no
C125 C126 C127 120.1(8) yes
C125 C126 H1261 117.4 no
C127 C126 H1261 122.4 no
C126 C127 C128 119.7(7) yes
C126 C127 H1271 120.5 no
C128 C127 H1271 119.7 no
C127 C128 C123 121.5(6) yes
C127 C128 C129 119.9(6) yes
C123 C128 C129 118.6(6) yes
C119 C129 C128 112.6(5) yes
C119 C129 O11 110.4(4) yes
C128 C129 O11 108.5(4) yes
C119 C129 H1291 109.0 no
C128 C129 H1291 107.7 no
O11 C129 H1291 108.5 no
Si21 C211 H2111 108.3 no
Si21 C211 H2112 109.4 no
H2111 C211 H2112 109.5 no
Si21 C211 H2113 110.7 no
H2111 C211 H2113 109.5 no
H2112 C211 H2113 109.5 no
Si21 C212 H2121 111.1 no
Si21 C212 H2122 108.7 no
H2121 C212 H2122 109.5 no
Si21 C212 H2123 108.7 no
H2121 C212 H2123 109.5 no
H2122 C212 H2123 109.5 no
Si21 C213 C214 121.5(5) yes
Si21 C213 C218 119.5(5) yes
C214 C213 C218 118.9(6) yes
C213 C214 C215 120.8(6) yes
C213 C214 H2141 119.3 no
C215 C214 H2141 119.9 no
C214 C215 C216 119.2(6) yes
C214 C215 H2151 121.5 no
C216 C215 H2151 119.3 no
C215 C216 C217 120.6(6) yes
C215 C216 H2161 120.1 no
C217 C216 H2161 119.3 no
C216 C217 C218 121.1(6) yes
C216 C217 H2171 119.8 no
C218 C217 H2171 119.1 no
C217 C218 C213 119.3(5) yes
C217 C218 C219 121.0(6) yes
C213 C218 C219 119.7(5) yes
C218 C219 O22 108.0(4) yes
C218 C219 C229 113.7(5) yes
O22 C219 C229 110.7(4) yes
C218 C219 H2191 108.0 no
O22 C219 H2191 108.4 no
C229 C219 H2191 107.9 no
Si22 C221 H2211 109.7 no
Si22 C221 H2212 108.3 no
H2211 C221 H2212 109.5 no
Si22 C221 H2213 110.4 no
H2211 C221 H2213 109.5 no
H2212 C221 H2213 109.5 no
Si22 C222 H2221 109.2 no
Si22 C222 H2222 110.0 no
H2221 C222 H2222 109.5 no
Si22 C222 H2223 109.3 no
H2221 C222 H2223 109.5 no
H2222 C222 H2223 109.5 no
Si22 C223 C224 123.5(6) yes
Si22 C223 C228 119.5(5) yes
C224 C223 C228 117.0(6) yes
C223 C224 C225 121.0(7) yes
C223 C224 H2241 120.4 no
C225 C224 H2241 118.6 no
C224 C225 C226 121.3(8) yes
C224 C225 H2251 121.6 no
C226 C225 H2251 117.1 no
C225 C226 C227 119.6(8) yes
C225 C226 H2261 122.6 no
C227 C226 H2261 117.8 no
C226 C227 C228 119.3(7) yes
C226 C227 H2271 121.2 no
C228 C227 H2271 119.6 no
C223 C228 C227 121.8(6) yes
C223 C228 C229 119.2(6) yes
C227 C228 C229 119.0(6) yes
C219 C229 C228 112.6(5) yes
C219 C229 O21 110.8(5) yes
C228 C229 O21 109.7(5) yes
C219 C229 H2291 108.4 no
C228 C229 H2291 108.1 no
O21 C229 H2291 107.1 no
Si31 C311 H3111 109.3 no
Si31 C311 H3112 109.7 no
H3111 C311 H3112 109.5 no
Si31 C311 H3113 109.3 no
H3111 C311 H3113 109.5 no
H3112 C311 H3113 109.5 no
Si31 C312 H3121 109.0 no
Si31 C312 H3122 109.9 no
H3121 C312 H3122 109.5 no
Si31 C312 H3123 109.5 no
H3121 C312 H3123 109.5 no
H3122 C312 H3123 109.5 no
Si31 C313 C314 123.5(6) yes
Si31 C313 C318 119.3(5) yes
C314 C313 C318 117.2(6) yes
C313 C314 C315 121.1(7) yes
C313 C314 H3141 118.0 no
C315 C314 H3141 120.9 no
C314 C315 C316 121.9(8) yes
C314 C315 H3151 118.2 no
C316 C315 H3151 119.8 no
C315 C316 C317 117.8(8) yes
C315 C316 H3161 118.7 no
C317 C316 H3161 123.4 no
C316 C317 C318 121.1(7) yes
C316 C317 H3171 117.9 no
C318 C317 H3171 121.0 no
C313 C318 C317 120.9(6) yes
C313 C318 C319 120.7(6) yes
C317 C318 C319 118.3(7) yes
C318 C319 O32 108.8(5) yes
C318 C319 C329 112.4(5) yes
O32 C319 C329 110.8(4) yes
C318 C319 H3191 107.4 no
O32 C319 H3191 109.3 no
C329 C319 H3191 108.0 no
Si32 C321 H3211 110.3 no
Si32 C321 H3212 109.5 no
H3211 C321 H3212 109.5 no
Si32 C321 H3213 108.6 no
H3211 C321 H3213 109.5 no
H3212 C321 H3213 109.5 no
Si32 C322 H3221 108.0 no
Si32 C322 H3222 110.2 no
H3221 C322 H3222 109.5 no
Si32 C322 H3223 110.3 no
H3221 C322 H3223 109.5 no
H3222 C322 H3223 109.5 no
Si32 C323 C324 122.8(6) yes
Si32 C323 C328 119.8(5) yes
C324 C323 C328 117.2(6) yes
C323 C324 C325 120.8(7) yes
C323 C324 H3241 119.3 no
C325 C324 H3241 119.9 no
C324 C325 C326 119.7(7) yes
C324 C325 H3251 120.5 no
C326 C325 H3251 119.8 no
C325 C326 C327 120.2(7) yes
C325 C326 H3261 118.9 no
C327 C326 H3261 120.9 no
C326 C327 C328 120.7(7) yes
C326 C327 H3271 118.8 no
C328 C327 H3271 120.5 no
C323 C328 C327 121.3(6) yes
C323 C328 C329 118.9(6) yes
C327 C328 C329 119.8(6) yes
C319 C329 C328 113.1(5) yes
C319 C329 O31 110.6(5) yes
C328 C329 O31 108.5(4) yes
C319 C329 H3291 108.3 no
C328 C329 H3291 109.0 no
O31 C329 H3291 107.2 no

loop_
_geom_bond_atom_site_label_1
_geom_bond_atom_site_label_2
_geom_bond_distance
_geom_bond_publ_flag
Si11 O11 1.635(4) yes
Si11 C111 1.849(6) yes
Si11 C112 1.857(6) yes
Si11 C113 1.851(6) yes
Si12 O12 1.646(4) yes
Si12 C121 1.840(5) yes
Si12 C122 1.865(5) yes
Si12 C123 1.858(6) yes
Si21 O21 1.644(4) yes
Si21 C211 1.842(5) yes
Si21 C212 1.865(5) yes
Si21 C213 1.878(6) yes
Si22 O22 1.649(4) yes
Si22 C221 1.838(6) yes
Si22 C222 1.860(6) yes
Si22 C223 1.838(6) yes
Si31 O31 1.637(4) yes
Si31 C311 1.858(6) yes
Si31 C312 1.844(6) yes
Si31 C313 1.851(6) yes
Si32 O32 1.654(4) yes
Si32 C321 1.842(6) yes
Si32 C322 1.851(6) yes
Si32 C323 1.860(6) yes
O11 C129 1.424(5) yes
O12 C119 1.414(6) yes
O21 C229 1.428(6) yes
O22 C219 1.435(6) yes
O31 C329 1.432(6) yes
O32 C319 1.432(6) yes
C111 H1111 1.000 no
C111 H1112 1.000 no
C111 H1113 1.000 no
C112 H1121 1.000 no
C112 H1122 1.000 no
C112 H1123 1.000 no
C113 C114 1.403(7) yes
C113 C118 1.395(7) yes
C114 C115 1.378(8) yes
C114 H1141 1.000 no
C115 C116 1.373(8) yes
C115 H1151 1.000 no
C116 C117 1.380(7) yes
C116 H1161 1.000 no
C117 C118 1.376(7) yes
C117 H1171 1.000 no
C118 C119 1.506(7) yes
C119 C129 1.529(6) yes
C119 H1191 1.000 no
C121 H1211 1.000 no
C121 H1212 1.000 no
C121 H1213 1.000 no
C122 H1221 1.000 no
C122 H1222 1.000 no
C122 H1223 1.000 no
C123 C124 1.405(7) yes
C123 C128 1.390(7) yes
C124 C125 1.379(8) yes
C124 H1241 1.000 no
C125 C126 1.347(9) yes
C125 H1251 1.000 no
C126 C127 1.375(8) yes
C126 H1261 1.000 no
C127 C128 1.391(7) yes
C127 H1271 1.000 no
C128 C129 1.511(7) yes
C129 H1291 1.000 no
C211 H2111 1.000 no
C211 H2112 1.000 no
C211 H2113 1.000 no
C212 H2121 1.000 no
C212 H2122 1.000 no
C212 H2123 1.000 no
C213 C214 1.403(7) yes
C213 C218 1.390(6) yes
C214 C215 1.390(7) yes
C214 H2141 1.000 no
C215 C216 1.382(7) yes
C215 H2151 1.000 no
C216 C217 1.360(7) yes
C216 H2161 1.000 no
C217 C218 1.398(7) yes
C217 H2171 1.000 no
C218 C219 1.502(7) yes
C219 C229 1.523(6) yes
C219 H2191 1.000 no
C221 H2211 1.000 no
C221 H2212 1.000 no
C221 H2213 1.000 no
C222 H2221 1.000 no
C222 H2222 1.000 no
C222 H2223 1.000 no
C223 C224 1.398(7) yes
C223 C228 1.400(7) yes
C224 C225 1.392(8) yes
C224 H2241 1.000 no
C225 C226 1.356(9) yes
C225 H2251 1.000 no
C226 C227 1.399(8) yes
C226 H2261 1.000 no
C227 C228 1.394(7) yes
C227 H2271 1.000 no
C228 C229 1.509(7) yes
C229 H2291 1.000 no
C311 H3111 1.000 no
C311 H3112 1.000 no
C311 H3113 1.000 no
C312 H3121 1.000 no
C312 H3122 1.000 no
C312 H3123 1.000 no
C313 C314 1.396(7) yes
C313 C318 1.397(7) yes
C314 C315 1.372(8) yes
C314 H3141 1.000 no
C315 C316 1.383(8) yes
C315 H3151 1.000 no
C316 C317 1.380(8) yes
C316 H3161 1.000 no
C317 C318 1.393(7) yes
C317 H3171 1.000 no
C318 C319 1.517(7) yes
C319 C329 1.520(7) yes
C319 H3191 1.000 no
C321 H3211 1.000 no
C321 H3212 1.000 no
C321 H3213 1.000 no
C322 H3221 1.000 no
C322 H3222 1.000 no
C322 H3223 1.000 no
C323 C324 1.405(7) yes
C323 C328 1.385(7) yes
C324 C325 1.391(8) yes
C324 H3241 1.000 no
C325 C326 1.364(8) yes
C325 H3251 1.000 no
C326 C327 1.364(8) yes
C326 H3261 1.000 no
C327 C328 1.372(7) yes
C327 H3271 1.000 no
C328 C329 1.505(7) yes
C329 H3291 1.000 no
